data_4323826
loop_
_publ_author_name
'Frank Zippel'
'Friedhelm Ahlers'
'R\"udiger Werner'
'Wolfgang Haase'
'Hans-Friedrich Nolting'
'Bernt Krebs'

_publ_contact_author
;
        Bernt Krebs
        Anorganisch-Chemisches Institut
        Westf\"alische Wilhelms-Universit\"at
        Wilhelm Klemm Str. 8
        48149 M\"unster
        Bundesrepublik Deutschland
;
_publ_contact_author_email KREBS@VNWZ01.UNI-MUENSTER.DE
_publ_contact_author_fax '049 251 83-8366'
_publ_contact_author_phone '049 251 83-3131'
_publ_section_title
;
 Structural and Functional Models for the Dinuclear Copper Active Site in
 Catechol Oxidases: Syntheses, X-ray Crystal Structures, Magnetic and
 Spectral Properties, and X-ray Absorption Spectroscopic Studies in Solid
 State and in Solution
;
_journal_name_full 'Inorganic Chemistry'
_journal_page_first 3409
_journal_page_last 3419
_journal_paper_doi 10.1021/ic9513604
_journal_volume 35
_journal_year 1996
_chemical_formula_sum 'C36 H38 Cl2 Cu2 N8 O12'
_chemical_formula_weight 972.72
_chemical_name_common '[Cu2bbp2](ClO4)2'
_chemical_name_systematic
; 
 ? 
;
_space_group_IT_number 2
_symmetry_cell_setting triclinic
_symmetry_space_group_name_Hall '-P 1'
_symmetry_space_group_name_H-M 'P -1'
_atom_sites_solution_hydrogens geom
_atom_sites_solution_primary direct
_atom_sites_solution_secondary difmap
_audit_creation_method SHELXL
_cell_angle_alpha 100.59(4)
_cell_angle_beta 99.02(4)
_cell_angle_gamma 98.90(4)
_cell_formula_units_Z 1
_cell_length_a 7.702(3)
_cell_length_b 10.973(6)
_cell_length_c 12.396(6)
_cell_measurement_temperature 150(2)
_cell_volume 998.7(9)
_computing_cell_refinement 'Siemens P3/V, Rel. 4.21'
_computing_data_collection 'Siemens P3/V, Rel. 4.21'
_computing_data_reduction 'SHELXTL PLUS, XDISK'
_computing_molecular_graphics 'Siemens XP'
_computing_publication_material 'SHELXL-93 (Sheldrick 1993)'
_computing_structure_refinement 'SHELXL-93 (Sheldrick, 1993)'
_computing_structure_solution 'SHELXS-86 (Sheldrick, 1990)'
_diffrn_ambient_temperature 293(2)
_diffrn_measurement_device 'Syntex P2/1'
_diffrn_measurement_method 2-theta-scan
_diffrn_radiation_monochromator graphite
_diffrn_radiation_source 'fine-focus sealed tube'
_diffrn_radiation_type MoK\a
_diffrn_radiation_wavelength 0.71073
_diffrn_reflns_av_R_equivalents 0.0260
_diffrn_reflns_av_sigmaI/netI 0.0440
_diffrn_reflns_limit_h_max 9
_diffrn_reflns_limit_h_min -9
_diffrn_reflns_limit_k_max 13
_diffrn_reflns_limit_k_min -14
_diffrn_reflns_limit_l_max 15
_diffrn_reflns_limit_l_min 0
_diffrn_reflns_number 4577
_diffrn_reflns_theta_max 27.06
_diffrn_reflns_theta_min 2.28
_diffrn_standards_decay_% 0
_diffrn_standards_interval_count 98
_diffrn_standards_number 2
_exptl_absorpt_coefficient_mu 1.272
_exptl_absorpt_correction_type none
_exptl_crystal_colour purple
_exptl_crystal_density_diffrn 1.617
_exptl_crystal_F_000 498
_exptl_crystal_size_max 0.24
_exptl_crystal_size_mid 0.2
_exptl_crystal_size_min 0.12
_refine_diff_density_max 0.544
_refine_diff_density_min -0.595
_refine_diff_density_rms 0.076
_refine_ls_extinction_method none
_refine_ls_goodness_of_fit_all 1.053
_refine_ls_goodness_of_fit_obs 1.155
_refine_ls_matrix_type full
_refine_ls_number_parameters 273
_refine_ls_number_reflns 4372
_refine_ls_number_restraints 0
_refine_ls_restrained_S_all 1.053
_refine_ls_restrained_S_obs 1.155
_refine_ls_R_factor_all 0.0452
_refine_ls_R_factor_obs 0.0347
_refine_ls_shift/esd_max -0.001
_refine_ls_shift/esd_mean 0.000
_refine_ls_structure_factor_coef Fsqd
_refine_ls_weighting_details 'w=1/[\s^2^(Fo^2^)+(0.0442P)^2^+0.3107P] where P=(Fo^2^+2Fc^2^)/3'
_refine_ls_weighting_scheme calc
_refine_ls_wR_factor_all 0.0876
_refine_ls_wR_factor_obs 0.0855
_reflns_number_observed 3514
_reflns_number_total 4372
_reflns_observed_criterion >2sigma(I)
_cod_data_source_file ic9513604_1.cif
_cod_data_source_block b61
_cod_depositor_comments
;
The following automatic conversions were performed:

'_refine_ls_weighting_scheme' value 'calc
w=1/[\s^2^(Fo^2^)+(0.0442P)^2^+0.3107P] where P=(Fo^2^+2Fc^2^)/3' was
changed to 'calc'. New tag '_refine_ls_weighting_details' was
created. The value of the new tag was set to
'w=1/[\s^2^(Fo^2^)+(0.0442P)^2^+0.3107P] where P=(Fo^2^+2Fc^2^)/3'.

Automatic conversion script
Id: cif_fix_values 3143 2015-03-26 13:38:13Z robertas 
;
_cod_original_cell_volume 998.7(8)
_cod_database_code 4323826

loop_
_symmetry_equiv_pos_as_xyz
'x, y, z'
'-x, -y, -z'

loop_
_atom_site_aniso_label
_atom_site_aniso_U_11
_atom_site_aniso_U_22
_atom_site_aniso_U_33
_atom_site_aniso_U_23
_atom_site_aniso_U_13
_atom_site_aniso_U_12
Cu1 0.0171(2) 0.0125(2) 0.01001(14) 0.00064(10) -0.00145(11) 0.00529(11)
O1 0.0205(9) 0.0125(8) 0.0134(8) -0.0001(7) -0.0030(7) 0.0063(7)
N2 0.0216(11) 0.0151(10) 0.0151(10) 0.0030(8) 0.0008(8) 0.0075(8)
N1 0.0160(10) 0.0159(10) 0.0132(10) 0.0032(8) -0.0006(8) 0.0035(8)
N4 0.0224(11) 0.0118(10) 0.0157(10) 0.0002(8) 0.0001(8) 0.0018(8)
N3 0.0148(10) 0.0172(10) 0.0097(9) 0.0019(8) 0.0008(8) 0.0039(8)
C1 0.0181(12) 0.0128(11) 0.0114(11) 0.0030(9) 0.0014(9) 0.0046(9)
C2 0.0208(12) 0.0151(12) 0.0144(12) 0.0045(9) 0.0010(10) 0.0042(10)
C3 0.0210(12) 0.0166(12) 0.0090(11) 0.0034(9) 0.0017(9) 0.0067(10)
C9 0.0174(12) 0.0188(12) 0.0125(11) 0.0046(9) 0.0041(9) 0.0052(9)
C8 0.0178(13) 0.0271(14) 0.0241(14) 0.0104(11) 0.0046(10) 0.0082(11)
C7 0.0157(13) 0.038(2) 0.0265(14) 0.0146(13) 0.0034(11) 0.0046(11)
C6 0.0192(13) 0.0262(14) 0.0238(14) 0.0068(11) 0.0031(11) -0.0022(11)
C5 0.0213(13) 0.0209(13) 0.0222(13) 0.0070(11) 0.0048(11) 0.0043(10)
C4 0.0154(12) 0.0226(13) 0.0119(11) 0.0055(10) 0.0025(9) 0.0066(10)
C10 0.0207(12) 0.0145(12) 0.0140(11) 0.0040(9) -0.0007(10) 0.0011(10)
C11 0.0151(12) 0.0147(11) 0.0139(11) 0.0020(9) 0.0011(9) 0.0008(9)
C17 0.0160(12) 0.0181(12) 0.0152(12) 0.0016(10) 0.0025(9) 0.0008(10)
C16 0.0254(14) 0.0226(13) 0.0151(12) -0.0030(10) 0.0044(10) 0.0012(11)
C15 0.0282(15) 0.037(2) 0.0110(12) 0.0019(11) 0.0015(11) 0.0027(12)
C14 0.0254(14) 0.0304(15) 0.0164(13) 0.0093(11) 0.0033(11) 0.0058(11)
C13 0.0157(12) 0.0203(12) 0.0166(12) 0.0033(10) 0.0008(10) 0.0022(10)
C12 0.0116(11) 0.0206(12) 0.0115(11) 0.0006(9) -0.0002(9) 0.0011(9)
Cl1 0.0260(3) 0.0179(3) 0.0218(3) 0.0027(2) 0.0061(3) 0.0049(2)
O2 0.046(2) 0.046(2) 0.106(3) 0.029(2) 0.039(2) -0.0019(12)
O3 0.0417(12) 0.0209(10) 0.0403(12) 0.0100(9) 0.0192(10) 0.0170(9)
O4 0.0368(12) 0.0360(12) 0.0309(12) -0.0121(10) -0.0009(9) 0.0137(10)
O5 0.075(2) 0.051(2) 0.0280(12) 0.0035(11) -0.0092(12) 0.0299(14)
O6 0.0375(13) 0.0295(12) 0.059(2) -0.0050(11) -0.0104(12) 0.0093(10)
C18 0.036(2) 0.074(3) 0.077(3) -0.019(2) 0.008(2) 0.017(2)

loop_
_atom_site_label
_atom_site_type_symbol
_atom_site_fract_x
_atom_site_fract_y
_atom_site_fract_z
_atom_site_U_iso_or_equiv
_atom_site_thermal_displace_type
_atom_site_occupancy
_atom_site_calc_flag
_atom_site_refinement_flags
_atom_site_disorder_group
Cu1 Cu 0.33923(4) 0.46553(3) 0.40488(2) 0.01360(9) Uani 1 d . .
O1 O 0.4851(2) 0.6076(2) 0.51384(14) 0.0162(4) Uani 1 d . .
N2 N 0.0441(3) 0.7328(2) 0.3485(2) 0.0171(4) Uani 1 d . .
H1 H 0.0388(3) 0.8111(2) 0.3519(2) 0.021 Uiso 1 calc R .
N1 N 0.1554(3) 0.5617(2) 0.3652(2) 0.0153(4) Uani 1 d . .
N4 N 0.2637(3) 0.1191(2) 0.1996(2) 0.0176(4) Uani 1 d . .
H4 H 0.2775(3) 0.0418(2) 0.1905(2) 0.021 Uiso 1 calc R .
N3 N 0.2621(3) 0.3150(2) 0.2844(2) 0.0141(4) Uani 1 d . .
C1 C 0.4534(3) 0.7326(2) 0.5392(2) 0.0140(5) Uani 1 d . .
H1A H 0.3707(3) 0.7370(2) 0.5918(2) 0.017 Uiso 1 calc R .
C2 C 0.3692(3) 0.7694(2) 0.4324(2) 0.0168(5) Uani 1 d . .
H2A H 0.3557(3) 0.8569(2) 0.4496(2) 0.020 Uiso 1 calc R .
H2B H 0.4481(3) 0.7614(2) 0.3787(2) 0.020 Uiso 1 calc R .
C3 C 0.1909(3) 0.6877(2) 0.3821(2) 0.0152(5) Uani 1 d . .
C9 C -0.0972(3) 0.6321(2) 0.3073(2) 0.0157(5) Uani 1 d . .
C8 C -0.2746(3) 0.6273(3) 0.2590(2) 0.0219(5) Uani 1 d . .
H8 H -0.3200(3) 0.7001(3) 0.2530(2) 0.026 Uiso 1 calc R .
C7 C -0.3792(4) 0.5086(3) 0.2207(2) 0.0260(6) Uani 1 d . .
H7 H -0.4980(4) 0.5011(3) 0.1866(2) 0.031 Uiso 1 calc R .
C6 C -0.3121(4) 0.3987(3) 0.2314(2) 0.0237(6) Uani 1 d . .
H6 H -0.3873(4) 0.3204(3) 0.2048(2) 0.028 Uiso 1 calc R .
C5 C -0.1353(3) 0.4046(3) 0.2812(2) 0.0211(5) Uani 1 d . .
H5 H -0.0910(3) 0.3320(3) 0.2896(2) 0.025 Uiso 1 calc R .
C4 C -0.0274(3) 0.5238(2) 0.3178(2) 0.0161(5) Uani 1 d . .
C10 C 0.6286(3) 0.8250(2) 0.5928(2) 0.0170(5) Uani 1 d . .
H10A H 0.7143(3) 0.8174(2) 0.5434(2) 0.020 Uiso 1 calc R .
H10B H 0.6070(3) 0.9108(2) 0.6039(2) 0.020 Uiso 1 calc R .
C11 C 0.2962(3) 0.2023(2) 0.2973(2) 0.0151(5) Uani 1 d . .
C17 C 0.2041(3) 0.1785(2) 0.1160(2) 0.0170(5) Uani 1 d . .
C16 C 0.1535(4) 0.1364(3) -0.0001(2) 0.0222(6) Uani 1 d . .
H16 H 0.1519(4) 0.0535(3) -0.0350(2) 0.027 Uiso 1 calc R .
C15 C 0.1062(4) 0.2242(3) -0.0597(2) 0.0264(6) Uani 1 d . .
H15 H 0.0720(4) 0.1998(3) -0.1371(2) 0.032 Uiso 1 calc R .
C14 C 0.1080(4) 0.3491(3) -0.0076(2) 0.0235(6) Uani 1 d . .
H14 H 0.0769(4) 0.4058(3) -0.0512(2) 0.028 Uiso 1 calc R .
C13 C 0.1553(3) 0.3902(2) 0.1076(2) 0.0180(5) Uani 1 d . .
H13 H 0.1550(3) 0.4729(2) 0.1421(2) 0.022 Uiso 1 calc R .
C12 C 0.2031(3) 0.3026(2) 0.1693(2) 0.0154(5) Uani 1 d . .
Cl1 Cl 0.15525(9) 0.96176(6) 0.67042(5) 0.02183(15) Uani 1 d . .
O2 O 0.2959(4) 1.0416(3) 0.6390(3) 0.0631(8) Uani 1 d . .
O3 O 0.0115(3) 1.0288(2) 0.6873(2) 0.0313(5) Uani 1 d . .
O4 O 0.0885(3) 0.8498(2) 0.5869(2) 0.0372(5) Uani 1 d . .
O5 O 0.2257(4) 0.9280(2) 0.7726(2) 0.0523(7) Uani 1 d . .
O6 O 0.3768(3) -0.1160(2) 0.1784(2) 0.0456(6) Uani 1 d . .
H6A H 0.4772(12) -0.0771(34) 0.2095(14) 0.068 Uiso 1 calc R .
C18 C 0.3832(5) -0.1811(4) 0.0692(4) 0.0666(13) Uani 1 d . .
H18A H 0.2637(6) -0.2088(27) 0.0264(10) 0.100 Uiso 1 calc R .
H18B H 0.4386(39) -0.2529(18) 0.0743(4) 0.100 Uiso 1 calc R .
H18C H 0.4515(37) -0.1255(10) 0.0333(11) 0.100 Uiso 1 calc R .

loop_
_atom_type_symbol
_atom_type_description
_atom_type_scat_dispersion_real
_atom_type_scat_dispersion_imag
_atom_type_scat_source
C C 0.0033 0.0016 'International Tables Vol C Tables 4.2.6.8 and 6.1.1.4'
H H 0.0000 0.0000 'International Tables Vol C Tables 4.2.6.8 and 6.1.1.4'
N N 0.0061 0.0033 'International Tables Vol C Tables 4.2.6.8 and 6.1.1.4'
O O 0.0106 0.0060 'International Tables Vol C Tables 4.2.6.8 and 6.1.1.4'
Cl Cl 0.1484 0.1585 'International Tables Vol C Tables 4.2.6.8 and 6.1.1.4'
Cu Cu 0.3201 1.2651 'International Tables Vol C Tables 4.2.6.8 and 6.1.1.4'

loop_
_geom_angle_atom_site_label_1
_geom_angle_atom_site_label_2
_geom_angle_atom_site_label_3
_geom_angle
_geom_angle_site_symmetry_1
_geom_angle_site_symmetry_3
_geom_angle_publ_flag
O1 Cu1 O1 76.15(9) 2_666 . ?
O1 Cu1 N1 163.74(8) 2_666 . ?
O1 Cu1 N1 92.83(9) . . ?
O1 Cu1 N3 93.28(9) 2_666 . ?
O1 Cu1 N3 162.67(8) . . ?
N1 Cu1 N3 100.11(9) . . ?
O1 Cu1 Cu1 38.16(6) 2_666 2_666 ?
O1 Cu1 Cu1 37.99(6) . 2_666 ?
N1 Cu1 Cu1 129.79(7) . 2_666 ?
N3 Cu1 Cu1 130.07(7) . 2_666 ?
C1 O1 Cu1 127.72(14) . 2_666 ?
C1 O1 Cu1 127.78(14) . . ?
Cu1 O1 Cu1 103.85(9) 2_666 . ?
C3 N2 C9 108.5(2) . . ?
C3 N1 C4 106.3(2) . . ?
C3 N1 Cu1 122.0(2) . . ?
C4 N1 Cu1 131.7(2) . . ?
C11 N4 C17 108.3(2) . . ?
C11 N3 C12 105.8(2) . . ?
C11 N3 Cu1 122.0(2) . . ?
C12 N3 Cu1 130.7(2) . . ?
O1 C1 C10 110.4(2) . . ?
O1 C1 C2 109.9(2) . . ?
C10 C1 C2 109.5(2) . . ?
C3 C2 C1 111.3(2) . . ?
N1 C3 N2 111.3(2) . . ?
N1 C3 C2 125.2(2) . . ?
N2 C3 C2 123.6(2) . . ?
N2 C9 C8 131.3(2) . . ?
N2 C9 C4 106.0(2) . . ?
C8 C9 C4 122.6(2) . . ?
C7 C8 C9 116.2(2) . . ?
C8 C7 C6 122.1(2) . . ?
C5 C6 C7 121.3(3) . . ?
C4 C5 C6 117.1(2) . . ?
C5 C4 C9 120.7(2) . . ?
C5 C4 N1 131.3(2) . . ?
C9 C4 N1 107.9(2) . . ?
C11 C10 C1 110.2(2) 2_666 . ?
N3 C11 N4 111.8(2) . . ?
N3 C11 C10 123.8(2) . 2_666 ?
N4 C11 C10 124.3(2) . 2_666 ?
N4 C17 C16 132.0(2) . . ?
N4 C17 C12 105.9(2) . . ?
C16 C17 C12 122.0(2) . . ?
C15 C16 C17 116.4(2) . . ?
C16 C15 C14 122.1(2) . . ?
C13 C14 C15 121.4(3) . . ?
C14 C13 C12 117.3(2) . . ?
C13 C12 C17 120.8(2) . . ?
C13 C12 N3 131.1(2) . . ?
C17 C12 N3 108.1(2) . . ?
O4 Cl1 O5 108.82(15) . . ?
O4 Cl1 O2 111.1(2) . . ?
O5 Cl1 O2 108.5(2) . . ?
O4 Cl1 O3 109.34(14) . . ?
O5 Cl1 O3 109.46(15) . . ?
O2 Cl1 O3 109.59(15) . . ?

loop_
_geom_bond_atom_site_label_1
_geom_bond_atom_site_label_2
_geom_bond_distance
_geom_bond_site_symmetry_2
_geom_bond_publ_flag
Cu1 O1 1.923(2) 2_666 ?
Cu1 O1 1.930(2) . ?
Cu1 N1 1.948(2) . ?
Cu1 N3 1.955(2) . ?
Cu1 Cu1 3.033(2) 2_666 ?
O1 C1 1.417(3) . ?
O1 Cu1 1.923(2) 2_666 ?
N2 C3 1.341(3) . ?
N2 C9 1.383(3) . ?
N1 C3 1.338(3) . ?
N1 C4 1.404(3) . ?
N4 C11 1.338(3) . ?
N4 C17 1.379(3) . ?
N3 C11 1.336(3) . ?
N3 C12 1.402(3) . ?
C1 C10 1.529(3) . ?
C1 C2 1.531(3) . ?
C2 C3 1.491(4) . ?
C9 C8 1.392(4) . ?
C9 C4 1.397(3) . ?
C8 C7 1.378(4) . ?
C7 C6 1.404(4) . ?
C6 C5 1.391(4) . ?
C5 C4 1.391(4) . ?
C10 C11 1.495(3) 2_666 ?
C11 C10 1.495(3) 2_666 ?
C17 C16 1.400(4) . ?
C17 C12 1.401(3) . ?
C16 C15 1.376(4) . ?
C15 C14 1.401(4) . ?
C14 C13 1.387(4) . ?
C13 C12 1.392(3) . ?
Cl1 O4 1.420(2) . ?
Cl1 O5 1.433(2) . ?
Cl1 O2 1.434(3) . ?
Cl1 O3 1.441(2) . ?
O6 C18 1.421(5) . ?
